data_7719038
loop_
_publ_author_name
'Kumar, Manish'
'Chakraborty, Sudipta'
'Nayek, Hari Pada'

_publ_section_title
;
 Organotin(IV) compounds catalyzed cyanide-free synthesis of
 &#x3b1;-iminonitriles.
;
_journal_issue 21
_journal_name_full 'Dalton transactions (Cambridge, England : 2003)'
_journal_page_first 8470
_journal_page_last 8482
_journal_paper_doi 10.1039/d5dt00492f
_journal_volume 54
_journal_year 2025
_chemical_formula_sum 'C31 H33 N O3 S Sn'
_chemical_formula_weight 618.33
_space_group_crystal_system triclinic
_space_group_IT_number 2
_space_group_name_Hall '-P 1'
_space_group_name_H-M_alt 'P -1'
_atom_sites_solution_hydrogens geom
_audit_creation_method SHELXL-2018/3
_audit_update_record
;
2025-02-04 deposited with the CCDC.	2025-04-14 downloaded from the CCDC.
;
_cell_angle_alpha 70.882(2)
_cell_angle_beta 83.850(2)
_cell_angle_gamma 78.458(2)
_cell_formula_units_Z 2
_cell_length_a 9.6332(3)
_cell_length_b 12.1000(3)
_cell_length_c 13.2246(4)
_cell_measurement_reflns_used 11843
_cell_measurement_temperature 293(2)
_cell_measurement_theta_max 28.5550
_cell_measurement_theta_min 2.5620
_cell_volume 1425.57(7)
_computing_structure_refinement 'SHELXL-2018/3 (Sheldrick, 2018)'
_computing_structure_solution 'SHELXT 2014/5 (Sheldrick, 2014)'
_diffrn_ambient_temperature 293(2)
_diffrn_measured_fraction_theta_full 1.000
_diffrn_measured_fraction_theta_max 0.993
_diffrn_measurement_device_type 'SuperNova (Mo) X-ray Source'
_diffrn_radiation_type MoK\a
_diffrn_radiation_wavelength 0.71073
_diffrn_reflns_av_R_equivalents 0.0555
_diffrn_reflns_av_unetI/netI 0.0473
_diffrn_reflns_Laue_measured_fraction_full 1.000
_diffrn_reflns_Laue_measured_fraction_max 0.993
_diffrn_reflns_limit_h_max 12
_diffrn_reflns_limit_h_min -12
_diffrn_reflns_limit_k_max 15
_diffrn_reflns_limit_k_min -15
_diffrn_reflns_limit_l_max 16
_diffrn_reflns_limit_l_min -16
_diffrn_reflns_number 22186
_diffrn_reflns_point_group_measured_fraction_full 1.000
_diffrn_reflns_point_group_measured_fraction_max 0.993
_diffrn_reflns_theta_full 25.242
_diffrn_reflns_theta_max 27.000
_diffrn_reflns_theta_min 1.809
_diffrn_source 'micro-focus sealed X-ray tube'
_exptl_absorpt_coefficient_mu 1.001
_exptl_absorpt_correction_T_max 1.00000
_exptl_absorpt_correction_T_min 0.65592
_exptl_absorpt_correction_type multi-scan
_exptl_crystal_colour yellow
_exptl_crystal_density_diffrn 1.440
_exptl_crystal_description block
_exptl_crystal_F_000 632
_exptl_crystal_size_max 0.15
_exptl_crystal_size_mid 0.14
_exptl_crystal_size_min 0.11
_refine_diff_density_max 1.132
_refine_diff_density_min -0.904
_refine_diff_density_rms 0.071
_refine_ls_extinction_method none
_refine_ls_goodness_of_fit_ref 1.111
_refine_ls_hydrogen_treatment constr
_refine_ls_matrix_type full
_refine_ls_number_parameters 333
_refine_ls_number_reflns 6183
_refine_ls_number_restraints 0
_refine_ls_restrained_S_all 1.111
_refine_ls_R_factor_all 0.0413
_refine_ls_R_factor_gt 0.0341
_refine_ls_shift/su_max 0.001
_refine_ls_shift/su_mean 0.000
_refine_ls_structure_factor_coef Fsqd
_refine_ls_weighting_details 'w=1/[\s^2^(Fo^2^)+(0.0369P)^2^] where P=(Fo^2^+2Fc^2^)/3'
_refine_ls_weighting_scheme calc
_refine_ls_wR_factor_gt 0.0820
_refine_ls_wR_factor_ref 0.0845
_reflns_Friedel_coverage 0.000
_reflns_number_gt 5392
_reflns_number_total 6183
_reflns_threshold_expression 'I > 2\s(I)'
_cod_data_source_file d5dt00492f2.cif
_cod_data_source_block 1
_cod_database_code 7719038
_shelx_shelxl_version_number 2018/3
_shelx_space_group_comment
;
The symmetry employed for this shelxl refinement is uniquely defined
by the following loop, which should always be used as a source of
symmetry information in preference to the above space-group names.
They are only intended as comments.
;

loop_
_space_group_symop_operation_xyz
'x, y, z'
'-x, -y, -z'

loop_
_atom_site_label
_atom_site_type_symbol
_atom_site_fract_x
_atom_site_fract_y
_atom_site_fract_z
_atom_site_U_iso_or_equiv
_atom_site_adp_type
_atom_site_occupancy
_atom_site_site_symmetry_order
_atom_site_calc_flag
_atom_site_refinement_flags_posn
_atom_site_refinement_flags_adp
_atom_site_refinement_flags_occupancy
_atom_site_disorder_assembly
_atom_site_disorder_group
Sn1 Sn 0.69786(2) 0.29330(2) 0.26659(2) 0.03479(8) Uani 1 1 d . . . . .
S1 S 0.33680(8) 0.34892(7) 0.27931(7) 0.04657(19) Uani 1 1 d . . . . .
O1 O 0.6147(2) 0.17248(16) 0.40032(14) 0.0447(5) Uani 1 1 d . . . . .
O2 O 0.7390(2) 0.45631(16) 0.16654(14) 0.0406(4) Uani 1 1 d . . . . .
O3 O 0.4600(2) 0.41215(17) 0.27307(16) 0.0445(5) Uani 1 1 d . . . . .
N1 N 0.6916(2) 0.37534(18) 0.39444(16) 0.0338(5) Uani 1 1 d . . . . .
C1 C 0.5794(3) 0.2089(2) 0.4856(2) 0.0378(6) Uani 1 1 d . . . . .
C2 C 0.5014(3) 0.1461(3) 0.5729(2) 0.0477(7) Uani 1 1 d . . . . .
H2 H 0.474477 0.076661 0.572362 0.057 Uiso 1 1 calc R U . . .
C3 C 0.4641(3) 0.1862(3) 0.6596(2) 0.0538(8) Uani 1 1 d . . . . .
H3 H 0.412764 0.142960 0.717547 0.065 Uiso 1 1 calc R U . . .
C4 C 0.5017(3) 0.2896(3) 0.6623(2) 0.0513(8) Uani 1 1 d . . . . .
H4 H 0.476211 0.315454 0.721769 0.062 Uiso 1 1 calc R U . . .
C5 C 0.5769(3) 0.3541(3) 0.5766(2) 0.0435(7) Uani 1 1 d . . . . .
H5 H 0.599811 0.424941 0.577298 0.052 Uiso 1 1 calc R U . . .
C6 C 0.6188(3) 0.3144(2) 0.4891(2) 0.0351(6) Uani 1 1 d . . . . .
C7 C 0.7561(3) 0.4615(2) 0.3880(2) 0.0374(6) Uani 1 1 d . . . . .
H7 H 0.762146 0.477869 0.451162 0.045 Uiso 1 1 calc R U . . .
C8 C 0.8195(3) 0.5343(2) 0.2926(2) 0.0332(6) Uani 1 1 d . . . . .
C9 C 0.8880(3) 0.6230(2) 0.3043(2) 0.0397(6) Uani 1 1 d . . . . .
H9 H 0.896040 0.624939 0.373112 0.048 Uiso 1 1 calc R U . . .
C10 C 0.9423(3) 0.7052(2) 0.2207(2) 0.0401(6) Uani 1 1 d . . . . .
C11 C 0.9304(3) 0.6978(3) 0.1190(2) 0.0481(7) Uani 1 1 d . . . . .
H11 H 0.967264 0.751859 0.059824 0.058 Uiso 1 1 calc R U . . .
C12 C 0.8661(3) 0.6132(3) 0.1032(2) 0.0465(7) Uani 1 1 d . . . . .
H12 H 0.861773 0.611178 0.033898 0.056 Uiso 1 1 calc R U . . .
C13 C 0.8073(3) 0.5304(2) 0.1884(2) 0.0343(6) Uani 1 1 d . . . . .
C14 C 1.0095(4) 0.8056(3) 0.2331(3) 0.0721(8) Uani 1 1 d . . . . .
C15 C 1.0187(7) 0.7944(5) 0.3492(4) 0.149(3) Uani 1 1 d . . . . .
H15A H 0.924864 0.808395 0.380543 0.223 Uiso 1 1 calc R U . . .
H15B H 1.071251 0.851835 0.354283 0.223 Uiso 1 1 calc R U . . .
H15C H 1.065825 0.715947 0.386817 0.223 Uiso 1 1 calc R U . . .
C16 C 0.9203(5) 0.9225(4) 0.1756(6) 0.145(3) Uani 1 1 d . . . . .
H16A H 0.910327 0.926286 0.103052 0.218 Uiso 1 1 calc R U . . .
H16B H 0.965403 0.986403 0.175776 0.218 Uiso 1 1 calc R U . . .
H16C H 0.828370 0.929441 0.211354 0.218 Uiso 1 1 calc R U . . .
C17 C 1.1564(4) 0.8035(3) 0.1806(3) 0.0721(8) Uani 1 1 d . . . . .
H17A H 1.211674 0.725528 0.207871 0.108 Uiso 1 1 calc R U . . .
H17B H 1.200956 0.860198 0.195840 0.108 Uiso 1 1 calc R U . . .
H17C H 1.150240 0.823614 0.104483 0.108 Uiso 1 1 calc R U . . .
C18 C 0.9171(3) 0.2100(2) 0.2818(2) 0.0378(6) Uani 1 1 d . . . . .
C19 C 1.0024(3) 0.2127(3) 0.1898(3) 0.0547(8) Uani 1 1 d . . . . .
H19 H 0.963736 0.253205 0.123414 0.066 Uiso 1 1 calc R U . . .
C20 C 1.1419(4) 0.1575(3) 0.1934(3) 0.0687(10) Uani 1 1 d . . . . .
H20 H 1.196376 0.160254 0.130443 0.082 Uiso 1 1 calc R U . . .
C21 C 1.2003(4) 0.0977(3) 0.2919(4) 0.0698(11) Uani 1 1 d . . . . .
H21 H 1.294325 0.059292 0.295269 0.084 Uiso 1 1 calc R U . . .
C22 C 1.1213(4) 0.0948(3) 0.3833(3) 0.0669(10) Uani 1 1 d . . . . .
H22 H 1.161804 0.055801 0.449243 0.080 Uiso 1 1 calc R U . . .
C23 C 0.9794(4) 0.1502(3) 0.3792(3) 0.0565(8) Uani 1 1 d . . . . .
H23 H 0.925757 0.146870 0.442565 0.068 Uiso 1 1 calc R U . . .
C24 C 0.6104(3) 0.2514(2) 0.1444(2) 0.0344(6) Uani 1 1 d . . . . .
C25 C 0.5814(3) 0.3350(3) 0.0456(2) 0.0492(8) Uani 1 1 d . . . . .
H25 H 0.602616 0.410495 0.031217 0.059 Uiso 1 1 calc R U . . .
C26 C 0.5218(4) 0.3088(3) -0.0320(2) 0.0576(9) Uani 1 1 d . . . . .
H26 H 0.501566 0.366846 -0.097533 0.069 Uiso 1 1 calc R U . . .
C27 C 0.4925(4) 0.1981(3) -0.0132(3) 0.0596(9) Uani 1 1 d . . . . .
H27 H 0.453875 0.180163 -0.066206 0.072 Uiso 1 1 calc R U . . .
C28 C 0.5200(4) 0.1132(3) 0.0841(3) 0.0618(9) Uani 1 1 d . . . . .
H28 H 0.499224 0.037722 0.097401 0.074 Uiso 1 1 calc R U . . .
C29 C 0.5790(3) 0.1397(3) 0.1628(2) 0.0498(8) Uani 1 1 d . . . . .
H29 H 0.597481 0.081718 0.228631 0.060 Uiso 1 1 calc R U . . .
C30 C 0.2273(4) 0.4432(4) 0.1735(3) 0.0749(11) Uani 1 1 d . . . . .
H30A H 0.217590 0.524131 0.172373 0.112 Uiso 1 1 calc R U . . .
H30B H 0.135415 0.420664 0.184505 0.112 Uiso 1 1 calc R U . . .
H30C H 0.269653 0.435812 0.106389 0.112 Uiso 1 1 calc R U . . .
C31 C 0.2245(4) 0.3774(3) 0.3870(3) 0.0702(10) Uani 1 1 d . . . . .
H31A H 0.272457 0.339796 0.452799 0.105 Uiso 1 1 calc R U . . .
H31B H 0.139055 0.346229 0.391456 0.105 Uiso 1 1 calc R U . . .
H31C H 0.201198 0.461531 0.374750 0.105 Uiso 1 1 calc R U . . .

loop_
_atom_site_aniso_label
_atom_site_aniso_U_11
_atom_site_aniso_U_22
_atom_site_aniso_U_33
_atom_site_aniso_U_23
_atom_site_aniso_U_13
_atom_site_aniso_U_12
Sn1 0.04120(13) 0.03372(12) 0.03185(11) -0.00970(8) -0.00078(8) -0.01348(9)
S1 0.0375(4) 0.0452(4) 0.0647(5) -0.0259(4) -0.0006(4) -0.0109(3)
O1 0.0600(13) 0.0393(11) 0.0368(10) -0.0088(8) 0.0023(10) -0.0214(10)
O2 0.0537(12) 0.0370(10) 0.0337(10) -0.0044(8) -0.0090(9) -0.0214(9)
O3 0.0380(11) 0.0447(12) 0.0564(12) -0.0198(10) -0.0049(10) -0.0120(9)
N1 0.0333(12) 0.0334(12) 0.0344(11) -0.0092(9) 0.0008(10) -0.0087(10)
C1 0.0361(15) 0.0382(15) 0.0323(14) -0.0013(11) -0.0026(12) -0.0072(12)
C2 0.0496(18) 0.0411(16) 0.0436(16) 0.0016(13) 0.0013(14) -0.0151(14)
C3 0.054(2) 0.054(2) 0.0407(17) 0.0000(14) 0.0107(15) -0.0117(16)
C4 0.0506(19) 0.059(2) 0.0350(15) -0.0082(14) 0.0074(14) -0.0036(16)
C5 0.0429(17) 0.0481(17) 0.0371(15) -0.0113(13) -0.0015(13) -0.0058(14)
C6 0.0334(14) 0.0386(15) 0.0296(13) -0.0050(11) -0.0014(11) -0.0075(12)
C7 0.0417(16) 0.0426(16) 0.0337(14) -0.0169(12) 0.0015(12) -0.0136(13)
C8 0.0322(14) 0.0329(14) 0.0369(14) -0.0122(11) 0.0008(12) -0.0105(11)
C9 0.0414(16) 0.0447(16) 0.0397(15) -0.0202(13) 0.0041(13) -0.0144(13)
C10 0.0376(15) 0.0375(15) 0.0481(16) -0.0146(13) 0.0015(13) -0.0132(13)
C11 0.0566(19) 0.0466(18) 0.0425(16) -0.0062(13) -0.0006(15) -0.0265(15)
C12 0.0594(19) 0.0500(18) 0.0336(14) -0.0065(13) -0.0059(14) -0.0271(15)
C13 0.0331(14) 0.0317(14) 0.0380(14) -0.0075(11) -0.0063(12) -0.0087(12)
C14 0.0634(16) 0.0776(18) 0.095(2) -0.0420(16) 0.0123(15) -0.0410(15)
C15 0.267(7) 0.164(5) 0.085(3) -0.070(3) 0.042(4) -0.172(5)
C16 0.103(4) 0.045(3) 0.294(8) -0.053(4) -0.042(5) -0.013(3)
C17 0.0634(16) 0.0776(18) 0.095(2) -0.0420(16) 0.0123(15) -0.0410(15)
C18 0.0427(16) 0.0313(14) 0.0407(15) -0.0098(12) -0.0044(13) -0.0110(12)
C19 0.0491(19) 0.060(2) 0.0493(18) -0.0132(16) 0.0002(16) -0.0037(16)
C20 0.054(2) 0.069(2) 0.079(3) -0.024(2) 0.011(2) -0.0079(19)
C21 0.0418(19) 0.048(2) 0.116(3) -0.021(2) -0.009(2) -0.0058(16)
C22 0.064(2) 0.053(2) 0.075(2) -0.0020(18) -0.026(2) -0.0101(19)
C23 0.059(2) 0.062(2) 0.0476(18) -0.0116(16) -0.0063(16) -0.0150(18)
C24 0.0342(14) 0.0354(15) 0.0361(14) -0.0143(12) -0.0009(12) -0.0069(12)
C25 0.066(2) 0.0380(16) 0.0445(17) -0.0100(13) -0.0065(16) -0.0135(15)
C26 0.079(2) 0.055(2) 0.0377(16) -0.0107(15) -0.0151(17) -0.0082(18)
C27 0.066(2) 0.071(2) 0.057(2) -0.0330(18) -0.0158(18) -0.0165(19)
C28 0.086(3) 0.048(2) 0.064(2) -0.0248(17) -0.009(2) -0.0254(19)
C29 0.068(2) 0.0357(16) 0.0469(17) -0.0092(13) -0.0129(16) -0.0118(15)
C30 0.057(2) 0.102(3) 0.072(2) -0.031(2) -0.022(2) -0.013(2)
C31 0.056(2) 0.085(3) 0.069(2) -0.026(2) 0.0069(19) -0.015(2)

loop_
_atom_type_symbol
_atom_type_description
_atom_type_scat_dispersion_real
_atom_type_scat_dispersion_imag
_atom_type_scat_source
C C 0.0033 0.0016 'International Tables Vol C Tables 4.2.6.8 and 6.1.1.4'
H H 0.0000 0.0000 'International Tables Vol C Tables 4.2.6.8 and 6.1.1.4'
N N 0.0061 0.0033 'International Tables Vol C Tables 4.2.6.8 and 6.1.1.4'
O O 0.0106 0.0060 'International Tables Vol C Tables 4.2.6.8 and 6.1.1.4'
S S 0.1246 0.1234 'International Tables Vol C Tables 4.2.6.8 and 6.1.1.4'
Sn Sn -0.6537 1.4246 'International Tables Vol C Tables 4.2.6.8 and 6.1.1.4'

loop_
_geom_angle_atom_site_label_1
_geom_angle_atom_site_label_2
_geom_angle_atom_site_label_3
_geom_angle
_geom_angle_site_symmetry_1
_geom_angle_site_symmetry_3
_geom_angle_publ_flag
O2 Sn1 O1 157.67(8) . . ?
O2 Sn1 C24 94.44(9) . . ?
O1 Sn1 C24 98.41(9) . . ?
O2 Sn1 C18 94.98(9) . . ?
O1 Sn1 C18 97.88(9) . . ?
C24 Sn1 C18 109.31(9) . . ?
O2 Sn1 N1 83.81(7) . . ?
O1 Sn1 N1 76.83(7) . . ?
C24 Sn1 N1 155.03(9) . . ?
C18 Sn1 N1 95.65(9) . . ?
O2 Sn1 O3 81.14(7) . . ?
O1 Sn1 O3 82.46(7) . . ?
C24 Sn1 O3 82.72(8) . . ?
C18 Sn1 O3 167.70(8) . . ?
N1 Sn1 O3 72.38(7) . . ?
O3 S1 C31 104.70(15) . . ?
O3 S1 C30 105.13(16) . . ?
C31 S1 C30 97.31(17) . . ?
C1 O1 Sn1 115.68(16) . . ?
C13 O2 Sn1 128.00(16) . . ?
S1 O3 Sn1 115.77(10) . . ?
C7 N1 C6 123.5(2) . . ?
C7 N1 Sn1 124.62(17) . . ?
C6 N1 Sn1 111.66(16) . . ?
O1 C1 C2 121.2(3) . . ?
O1 C1 C6 120.5(2) . . ?
C2 C1 C6 118.3(2) . . ?
C3 C2 C1 120.4(3) . . ?
C3 C2 H2 119.8 . . ?
C1 C2 H2 119.8 . . ?
C2 C3 C4 121.1(3) . . ?
C2 C3 H3 119.4 . . ?
C4 C3 H3 119.4 . . ?
C5 C4 C3 119.6(3) . . ?
C5 C4 H4 120.2 . . ?
C3 C4 H4 120.2 . . ?
C4 C5 C6 120.5(3) . . ?
C4 C5 H5 119.7 . . ?
C6 C5 H5 119.7 . . ?
C5 C6 N1 125.6(2) . . ?
C5 C6 C1 120.0(2) . . ?
N1 C6 C1 114.2(2) . . ?
N1 C7 C8 126.3(2) . . ?
N1 C7 H7 116.9 . . ?
C8 C7 H7 116.9 . . ?
C13 C8 C9 118.5(2) . . ?
C13 C8 C7 124.4(2) . . ?
C9 C8 C7 116.9(2) . . ?
C10 C9 C8 123.8(2) . . ?
C10 C9 H9 118.1 . . ?
C8 C9 H9 118.1 . . ?
C9 C10 C11 116.2(2) . . ?
C9 C10 C14 123.7(3) . . ?
C11 C10 C14 120.0(3) . . ?
C12 C11 C10 122.3(3) . . ?
C12 C11 H11 118.8 . . ?
C10 C11 H11 118.8 . . ?
C11 C12 C13 121.7(3) . . ?
C11 C12 H12 119.2 . . ?
C13 C12 H12 119.2 . . ?
O2 C13 C12 118.3(2) . . ?
O2 C13 C8 124.2(2) . . ?
C12 C13 C8 117.4(2) . . ?
C16 C14 C15 110.4(4) . . ?
C16 C14 C17 107.6(4) . . ?
C15 C14 C17 108.8(4) . . ?
C16 C14 C10 108.0(3) . . ?
C15 C14 C10 111.7(3) . . ?
C17 C14 C10 110.4(3) . . ?
C14 C15 H15A 109.5 . . ?
C14 C15 H15B 109.5 . . ?
H15A C15 H15B 109.5 . . ?
C14 C15 H15C 109.5 . . ?
H15A C15 H15C 109.5 . . ?
H15B C15 H15C 109.5 . . ?
C14 C16 H16A 109.5 . . ?
C14 C16 H16B 109.5 . . ?
H16A C16 H16B 109.5 . . ?
C14 C16 H16C 109.5 . . ?
H16A C16 H16C 109.5 . . ?
H16B C16 H16C 109.5 . . ?
C14 C17 H17A 109.5 . . ?
C14 C17 H17B 109.5 . . ?
H17A C17 H17B 109.5 . . ?
C14 C17 H17C 109.5 . . ?
H17A C17 H17C 109.5 . . ?
H17B C17 H17C 109.5 . . ?
C19 C18 C23 117.0(3) . . ?
C19 C18 Sn1 119.1(2) . . ?
C23 C18 Sn1 123.8(2) . . ?
C20 C19 C18 122.3(3) . . ?
C20 C19 H19 118.8 . . ?
C18 C19 H19 118.8 . . ?
C19 C20 C21 119.1(4) . . ?
C19 C20 H20 120.4 . . ?
C21 C20 H20 120.4 . . ?
C22 C21 C20 120.3(3) . . ?
C22 C21 H21 119.8 . . ?
C20 C21 H21 119.8 . . ?
C21 C22 C23 120.3(3) . . ?
C21 C22 H22 119.8 . . ?
C23 C22 H22 119.8 . . ?
C18 C23 C22 120.9(3) . . ?
C18 C23 H23 119.5 . . ?
C22 C23 H23 119.5 . . ?
C29 C24 C25 117.9(3) . . ?
C29 C24 Sn1 120.7(2) . . ?
C25 C24 Sn1 121.4(2) . . ?
C26 C25 C24 121.3(3) . . ?
C26 C25 H25 119.3 . . ?
C24 C25 H25 119.3 . . ?
C27 C26 C25 120.2(3) . . ?
C27 C26 H26 119.9 . . ?
C25 C26 H26 119.9 . . ?
C26 C27 C28 119.8(3) . . ?
C26 C27 H27 120.1 . . ?
C28 C27 H27 120.1 . . ?
C27 C28 C29 120.0(3) . . ?
C27 C28 H28 120.0 . . ?
C29 C28 H28 120.0 . . ?
C24 C29 C28 120.7(3) . . ?
C24 C29 H29 119.6 . . ?
C28 C29 H29 119.6 . . ?
S1 C30 H30A 109.5 . . ?
S1 C30 H30B 109.5 . . ?
H30A C30 H30B 109.5 . . ?
S1 C30 H30C 109.5 . . ?
H30A C30 H30C 109.5 . . ?
H30B C30 H30C 109.5 . . ?
S1 C31 H31A 109.5 . . ?
S1 C31 H31B 109.5 . . ?
H31A C31 H31B 109.5 . . ?
S1 C31 H31C 109.5 . . ?
H31A C31 H31C 109.5 . . ?
H31B C31 H31C 109.5 . . ?

loop_
_geom_bond_atom_site_label_1
_geom_bond_atom_site_label_2
_geom_bond_distance
_geom_bond_site_symmetry_2
_geom_bond_publ_flag
Sn1 O2 2.0711(17) . ?
Sn1 O1 2.0925(18) . ?
Sn1 C24 2.139(2) . ?
Sn1 C18 2.150(3) . ?
Sn1 N1 2.214(2) . ?
Sn1 O3 2.4591(19) . ?
S1 O3 1.5169(19) . ?
S1 C31 1.777(3) . ?
S1 C30 1.779(3) . ?
O1 C1 1.329(3) . ?
O2 C13 1.329(3) . ?
N1 C7 1.292(3) . ?
N1 C6 1.420(3) . ?
C1 C2 1.394(4) . ?
C1 C6 1.418(4) . ?
C2 C3 1.373(4) . ?
C2 H2 0.9300 . ?
C3 C4 1.383(4) . ?
C3 H3 0.9300 . ?
C4 C5 1.375(4) . ?
C4 H4 0.9300 . ?
C5 C6 1.385(4) . ?
C5 H5 0.9300 . ?
C7 C8 1.436(4) . ?
C7 H7 0.9300 . ?
C8 C13 1.412(3) . ?
C8 C9 1.423(4) . ?
C9 C10 1.360(4) . ?
C9 H9 0.9300 . ?
C10 C11 1.394(4) . ?
C10 C14 1.546(4) . ?
C11 C12 1.378(4) . ?
C11 H11 0.9300 . ?
C12 C13 1.394(4) . ?
C12 H12 0.9300 . ?
C14 C16 1.506(6) . ?
C14 C15 1.508(6) . ?
C14 C17 1.508(5) . ?
C15 H15A 0.9600 . ?
C15 H15B 0.9600 . ?
C15 H15C 0.9600 . ?
C16 H16A 0.9600 . ?
C16 H16B 0.9600 . ?
C16 H16C 0.9600 . ?
C17 H17A 0.9600 . ?
C17 H17B 0.9600 . ?
C17 H17C 0.9600 . ?
C18 C19 1.388(4) . ?
C18 C23 1.387(4) . ?
C19 C20 1.374(5) . ?
C19 H19 0.9300 . ?
C20 C21 1.383(5) . ?
C20 H20 0.9300 . ?
C21 C22 1.351(5) . ?
C21 H21 0.9300 . ?
C22 C23 1.396(5) . ?
C22 H22 0.9300 . ?
C23 H23 0.9300 . ?
C24 C29 1.382(4) . ?
C24 C25 1.381(4) . ?
C25 C26 1.378(4) . ?
C25 H25 0.9300 . ?
C26 C27 1.361(4) . ?
C26 H26 0.9300 . ?
C27 C28 1.372(4) . ?
C27 H27 0.9300 . ?
C28 C29 1.388(4) . ?
C28 H28 0.9300 . ?
C29 H29 0.9300 . ?
C30 H30A 0.9600 . ?
C30 H30B 0.9600 . ?
C30 H30C 0.9600 . ?
C31 H31A 0.9600 . ?
C31 H31B 0.9600 . ?
C31 H31C 0.9600 . ?

loop_
_geom_torsion_atom_site_label_1
_geom_torsion_atom_site_label_2
_geom_torsion_atom_site_label_3
_geom_torsion_atom_site_label_4
_geom_torsion
_geom_torsion_site_symmetry_1
_geom_torsion_site_symmetry_2
_geom_torsion_site_symmetry_3
_geom_torsion_site_symmetry_4
_geom_torsion_publ_flag
C31 S1 O3 Sn1 130.39(15) . . . . ?
C30 S1 O3 Sn1 -127.66(15) . . . . ?
Sn1 O1 C1 C2 169.0(2) . . . . ?
Sn1 O1 C1 C6 -9.9(3) . . . . ?
O1 C1 C2 C3 -179.0(3) . . . . ?
C6 C1 C2 C3 0.0(4) . . . . ?
C1 C2 C3 C4 0.5(5) . . . . ?
C2 C3 C4 C5 0.4(5) . . . . ?
C3 C4 C5 C6 -1.9(4) . . . . ?
C4 C5 C6 N1 177.3(3) . . . . ?
C4 C5 C6 C1 2.4(4) . . . . ?
C7 N1 C6 C5 16.5(4) . . . . ?
Sn1 N1 C6 C5 -169.0(2) . . . . ?
C7 N1 C6 C1 -168.3(2) . . . . ?
Sn1 N1 C6 C1 6.2(3) . . . . ?
O1 C1 C6 C5 177.5(2) . . . . ?
C2 C1 C6 C5 -1.5(4) . . . . ?
O1 C1 C6 N1 2.1(4) . . . . ?
C2 C1 C6 N1 -176.9(2) . . . . ?
C6 N1 C7 C8 -173.4(2) . . . . ?
Sn1 N1 C7 C8 12.8(4) . . . . ?
N1 C7 C8 C13 7.1(4) . . . . ?
N1 C7 C8 C9 -178.8(3) . . . . ?
C13 C8 C9 C10 0.2(4) . . . . ?
C7 C8 C9 C10 -174.3(3) . . . . ?
C8 C9 C10 C11 -1.2(4) . . . . ?
C8 C9 C10 C14 176.6(3) . . . . ?
C9 C10 C11 C12 0.7(5) . . . . ?
C14 C10 C11 C12 -177.2(3) . . . . ?
C10 C11 C12 C13 0.8(5) . . . . ?
Sn1 O2 C13 C12 158.2(2) . . . . ?
Sn1 O2 C13 C8 -24.5(4) . . . . ?
C11 C12 C13 O2 175.8(3) . . . . ?
C11 C12 C13 C8 -1.7(4) . . . . ?
C9 C8 C13 O2 -176.1(2) . . . . ?
C7 C8 C13 O2 -2.1(4) . . . . ?
C9 C8 C13 C12 1.2(4) . . . . ?
C7 C8 C13 C12 175.3(3) . . . . ?
C9 C10 C14 C16 -116.5(4) . . . . ?
C11 C10 C14 C16 61.2(5) . . . . ?
C9 C10 C14 C15 5.0(5) . . . . ?
C11 C10 C14 C15 -177.3(4) . . . . ?
C9 C10 C14 C17 126.2(4) . . . . ?
C11 C10 C14 C17 -56.1(5) . . . . ?
C23 C18 C19 C20 1.0(5) . . . . ?
Sn1 C18 C19 C20 -177.5(3) . . . . ?
C18 C19 C20 C21 -0.4(5) . . . . ?
C19 C20 C21 C22 -0.7(6) . . . . ?
C20 C21 C22 C23 1.3(6) . . . . ?
C19 C18 C23 C22 -0.4(5) . . . . ?
Sn1 C18 C23 C22 178.0(2) . . . . ?
C21 C22 C23 C18 -0.7(5) . . . . ?
C29 C24 C25 C26 0.6(5) . . . . ?
Sn1 C24 C25 C26 -178.3(2) . . . . ?
C24 C25 C26 C27 -1.2(5) . . . . ?
C25 C26 C27 C28 1.2(5) . . . . ?
C26 C27 C28 C29 -0.6(6) . . . . ?
C25 C24 C29 C28 -0.1(5) . . . . ?
Sn1 C24 C29 C28 178.9(2) . . . . ?
C27 C28 C29 C24 0.1(5) . . . . ?
